data_7250812
loop_
_publ_author_name
'Ozeryanskii, Valery A.'
'Demidov, Oleg P.'
'Marchenko, Andrey V.'

_publ_section_title
;
 Intramolecular hydrogen bonding in 1,8-bis(dimethylamino)naphthalenes
 containing two to four heteroatomic functions in the ortho- and
 peri-positions: from CD3 to sulfur and selenium
;
_journal_issue 37
_journal_name_full CrystEngComm
_journal_page_first 6163
_journal_page_last 6173
_journal_paper_doi 10.1039/D5CE00621J
_journal_volume 27
_journal_year 2025
_chemical_formula_moiety 'C18 H27 N2 S2, B F4'
_chemical_formula_sum 'C18 H27 B F4 N2 S2'
_chemical_formula_weight 422.34
_chemical_temperature_decomposition 551.6(15)
_space_group_crystal_system triclinic
_space_group_IT_number 2
_space_group_name_Hall '-P 1'
_space_group_name_H-M_alt 'P -1'
_atom_sites_solution_hydrogens mixed
_atom_sites_solution_primary dual
_audit_creation_date 2022-03-04
_audit_creation_method
;
Olex2 1.5
(compiled 2021.08.20 svn.r13c46975 for OlexSys, GUI svn.r6396)
;
_audit_update_record
;
2025-06-13 deposited with the CCDC.	2025-08-25 downloaded from the CCDC.
;
_cell_angle_alpha 106.729(2)
_cell_angle_beta 108.330(2)
_cell_angle_gamma 104.687(2)
_cell_formula_units_Z 2
_cell_length_a 10.0876(2)
_cell_length_b 10.7862(2)
_cell_length_c 11.0225(3)
_cell_measurement_reflns_used 15070
_cell_measurement_temperature 100.00(10)
_cell_measurement_theta_max 75.8780
_cell_measurement_theta_min 4.5860
_cell_volume 1009.18(5)
_computing_cell_refinement 'CrysAlisPro 1.171.41.93a (Rigaku OD, 2020)'
_computing_data_collection 'CrysAlisPro 1.171.41.93a (Rigaku OD, 2020)'
_computing_data_reduction 'CrysAlisPro 1.171.41.93a (Rigaku OD, 2020)'
_computing_molecular_graphics 'Olex2 1.5 (Dolomanov et al., 2009)'
_computing_publication_material 'Olex2 1.5 (Dolomanov et al., 2009)'
_computing_structure_refinement 'SHELXL 2018/3 (Sheldrick, 2015)'
_computing_structure_solution 'SHELXT 2018/2 (Sheldrick, 2018)'
_diffrn_ambient_environment N~2~
_diffrn_ambient_temperature 100.00(10)
_diffrn_detector 'CCD plate'
_diffrn_detector_area_resol_mean 5.2529
_diffrn_detector_type AtlasS2
_diffrn_measured_fraction_theta_full 0.999
_diffrn_measured_fraction_theta_max 0.996
_diffrn_measurement_details
;
List of Runs (angles in degrees, time in seconds):

  # Type    Start    End  Width  t~exp~   \w     \q     \k     \f   Frames
#--------------------------------------------------------------------------
  1  \w    -69.00  32.00   1.00    1.00    --  -40.82  57.00  60.00  101
  2  \w    -65.00  33.00   1.00    1.00    --  -40.82  38.00-150.00   98
  3  \w    -69.00  32.00   1.00    1.00    --  -40.82  57.00 -60.00  101
  4  \w      7.00  34.00   1.00    1.00    --   40.82  83.00-176.91   27
  5  \w      8.00  42.00   1.00    1.00    --   40.82  80.00  64.51   34
  6  \w     16.00 115.00   1.00    1.00    --   40.82  38.00 150.00   99
  7  \w      6.00  32.00   1.00    1.00    --   40.82  85.00 -54.39   26
  8  \w      5.00  31.00   1.00    1.00    --   40.82  87.00 145.98   26
  9  \w     36.00 109.00   1.00    1.00    --  112.00-111.00  60.00   73
 10  \w     36.00 109.00   1.00    1.00    --  112.00-111.00-180.00   73
 11  \w     39.00 138.00   1.00    1.00    --  112.00 -45.00 -30.00   99
 12  \w     36.00 145.00   1.00    1.00    --  112.00 -77.00-150.00  109
 13  \w     84.00 178.00   1.00    1.00    --  112.00  30.00 -30.00   94
 14  \w     84.00 178.00   1.00    1.00    --  112.00  30.00 150.00   94
 15  \w     38.00 143.00   1.00    1.00    --  112.00 -71.00  60.03  105
 16  \w     86.00 178.00   1.00    1.00    --  112.00  45.00  90.00   92
 17  \w     36.00 109.00   1.00    1.00    --  112.00-111.00 -60.00   73
 18  \w     36.00 109.00   1.00    1.00    --  112.00-111.00   0.00   73
 19  \w     30.00 106.00   1.00    1.00    --  112.00 -95.00 -90.00   76
 20  \w     30.00 106.00   1.00    1.00    --  112.00 -95.00-180.00   76
 21  \w     36.00 145.00   1.00    1.00    --  112.00 -77.00  30.00  109
 22  \w     36.00 145.00   1.00    1.00    --  112.00 -77.00-180.00  109
 23  \w    103.00 178.00   1.00    1.00    --  112.00  77.00-150.00   75
 24  \w     61.00 146.00   1.00    1.00    --  112.00 178.00  30.00   85
 25  \w     36.00 109.00   1.00    1.00    --  112.00-111.00 150.00   73
 26  \w    104.00 178.00   1.00    1.00    --  112.00 111.00-180.00   74
 27  \w     36.00 145.00   1.00    1.00    --  112.00 -77.00 -30.00  109
 28  \w     86.00 178.00   1.00    1.00    --  112.00  45.00   0.00   92
 29  \w    103.00 178.00   1.00    1.00    --  112.00  77.00 -60.00   75
 30  \w     61.00 146.00   1.00    1.00    --  112.00 178.00 120.00   85
 31  \w     36.00 109.00   1.00    1.00    --  112.00-111.00 -90.00   73
 32  \w     40.00 141.00   1.00    1.00    --  112.00 -61.00 -30.00  101
 33  \w     30.00 165.00   1.00    1.00    --  112.00 -15.00 120.00  135
 34  \w     36.00 109.00   1.00    1.00    --  112.00-111.00 120.00   73
 35  \w     30.00 106.00   1.00    1.00    --  112.00 -95.00  30.00   76
 36  \w     61.00 146.00   1.00    1.00    --  112.00 178.00  60.00   85
 37  \w     61.00 146.00   1.00    1.00    --  112.00 178.00 150.00   85
 38  \w     86.00 178.00   1.00    1.00    --  112.00  45.00-120.00   92
 39  \w     83.00 178.00   1.00    1.00    --  112.00  61.00 150.00   95
 40  \w     80.00 106.00   1.00    1.00    --  112.00 -82.00 -10.05   26
 41  \w     53.00  79.00   1.00    1.00    --  112.00 -82.00 -10.05   26
;
_diffrn_measurement_device 'four-circle diffractometer'
_diffrn_measurement_device_type 'SuperNova, Dual, Cu at home/near, AtlasS2'
_diffrn_measurement_method '\w scans'
_diffrn_orient_matrix_type 'CrysAlisPro convention (1999,Acta A55,543-557)'
_diffrn_orient_matrix_UB_11 -0.0227062000
_diffrn_orient_matrix_UB_12 0.0378455000
_diffrn_orient_matrix_UB_13 0.1358734000
_diffrn_orient_matrix_UB_21 0.1579592000
_diffrn_orient_matrix_UB_22 0.1176290000
_diffrn_orient_matrix_UB_23 0.0772024000
_diffrn_orient_matrix_UB_31 -0.0688728000
_diffrn_orient_matrix_UB_32 0.1034048000
_diffrn_orient_matrix_UB_33 -0.0373290000
_diffrn_radiation_monochromator mirror
_diffrn_radiation_probe x-ray
_diffrn_radiation_type 'Cu K\a'
_diffrn_radiation_wavelength 1.54184
_diffrn_reflns_av_R_equivalents 0.0389
_diffrn_reflns_av_unetI/netI 0.0225
_diffrn_reflns_Laue_measured_fraction_full 0.999
_diffrn_reflns_Laue_measured_fraction_max 0.996
_diffrn_reflns_limit_h_max 12
_diffrn_reflns_limit_h_min -12
_diffrn_reflns_limit_k_max 13
_diffrn_reflns_limit_k_min -11
_diffrn_reflns_limit_l_max 13
_diffrn_reflns_limit_l_min -13
_diffrn_reflns_number 20852
_diffrn_reflns_point_group_measured_fraction_full 0.999
_diffrn_reflns_point_group_measured_fraction_max 0.996
_diffrn_reflns_theta_full 67.684
_diffrn_reflns_theta_max 76.145
_diffrn_reflns_theta_min 4.612
_diffrn_source 'micro-focus sealed X-ray tube'
_diffrn_source_type 'SuperNova (Cu) X-ray Source'
_exptl_absorpt_coefficient_mu 2.766
_exptl_absorpt_correction_T_max 1.000
_exptl_absorpt_correction_T_min 0.394
_exptl_absorpt_correction_type gaussian
_exptl_absorpt_process_details
;
CrysAlisPro 1.171.41.93a (Rigaku Oxford Diffraction, 2020)
Numerical absorption correction based on gaussian integration over
a multifaceted crystal model
Empirical absorption correction using spherical harmonics,
implemented in SCALE3 ABSPACK scaling algorithm.
;
_exptl_crystal_colour colourless
_exptl_crystal_colour_primary colourless
_exptl_crystal_density_diffrn 1.390
_exptl_crystal_description block
_exptl_crystal_F_000 444
_exptl_crystal_recrystallization_method 'Re-crystallisation from solvent: Acetone'
_exptl_crystal_size_max 0.426
_exptl_crystal_size_mid 0.261
_exptl_crystal_size_min 0.212
_refine_diff_density_max 0.337
_refine_diff_density_min -0.325
_refine_diff_density_rms 0.048
_refine_ls_extinction_method none
_refine_ls_goodness_of_fit_ref 1.041
_refine_ls_hydrogen_treatment mixed
_refine_ls_matrix_type full
_refine_ls_number_parameters 256
_refine_ls_number_reflns 4205
_refine_ls_number_restraints 0
_refine_ls_restrained_S_all 1.041
_refine_ls_R_factor_all 0.0313
_refine_ls_R_factor_gt 0.0305
_refine_ls_shift/su_max 0.000
_refine_ls_shift/su_mean 0.000
_refine_ls_structure_factor_coef Fsqd
_refine_ls_weighting_details 'w=1/[\s^2^(Fo^2^)+(0.0449P)^2^+0.3857P] where P=(Fo^2^+2Fc^2^)/3'
_refine_ls_weighting_scheme calc
_refine_ls_wR_factor_gt 0.0817
_refine_ls_wR_factor_ref 0.0823
_reflns_Friedel_coverage 0.000
_reflns_number_gt 4089
_reflns_number_total 4205
_reflns_threshold_expression 'I > 2\s(I)'
_cod_data_source_file d5ce00621j2.cif
_cod_data_source_block Str_8xHBF4
_cod_depositor_comments
;
The following automatic conversions were performed:

data name '_chemical_melting_point' was changed to
'_chemical_temperature_decomposition' since the value had been given
as '277-280 deg.C (decomp.)'. The value was changed to '551.6(15)' --
it was converted from degrees Celsius (C) to kelvins (K), the average
value was taken and precision was estimated.

Automatic conversion script
Id: cif_fix_values 8170 2020-07-09 18:12:32Z antanas 

 Adding full bibliography for 7250802--7250812.cif.
;
_cod_original_cell_volume 1009.18(4)
_cod_database_code 7250812
_shelx_shelxl_version_number 2018/3
_chemical_oxdiff_formula 'C18 H27 B F4 N2 S2'
_shelx_space_group_comment
;
The symmetry employed for this shelxl refinement is uniquely defined
by the following loop, which should always be used as a source of
symmetry information in preference to the above space-group names.
They are only intended as comments.
;
_shelx_estimated_absorpt_t_max 0.592
_shelx_estimated_absorpt_t_min 0.385
_olex2_refinement_description
;
1. Fixed Uiso
 At 1.2 times of:
  All C(H) groups
 At 1.5 times of:
  All C(H,H,H) groups
2.a Aromatic/amide H refined with riding coordinates:
 C7(H7), C3(H3)
2.b Idealised Me refined as rotating group:
 C12(H12A,H12B,H12C), C16(H16A,H16B,H16C), C11(H11A,H11B,H11C), C17(H17A,H17B,
 H17C), C15(H15A,H15B,H15C), C13(H13A,H13B,H13C), C18(H18A,H18B,H18C), C14(H14A,
 H14B,H14C)
;
_olex2_submission_special_instructions 'No special instructions were received'
_oxdiff_exptl_absorpt_empirical_details
;
Empirical correction (ABSPACK) includes:
- Absorption correction using spherical harmonics
- Frame scaling
;
_oxdiff_exptl_absorpt_empirical_full_max 1.435
_oxdiff_exptl_absorpt_empirical_full_min 0.701

loop_
_space_group_symop_operation_xyz
'x, y, z'
'-x, -y, -z'

loop_
_atom_site_label
_atom_site_type_symbol
_atom_site_fract_x
_atom_site_fract_y
_atom_site_fract_z
_atom_site_U_iso_or_equiv
_atom_site_adp_type
_atom_site_occupancy
_atom_site_site_symmetry_order
_atom_site_calc_flag
_atom_site_refinement_flags_posn
_atom_site_refinement_flags_adp
_atom_site_refinement_flags_occupancy
_atom_site_disorder_assembly
_atom_site_disorder_group
S1 S 0.68631(4) 0.58699(3) 0.33384(3) 0.02294(9) Uani 1 1 d . . . . .
S2 S 0.11331(3) 0.90164(3) 0.55632(3) 0.02199(9) Uani 1 1 d . . . . .
F3 F -0.21804(9) 0.16055(8) 0.02207(9) 0.02693(18) Uani 1 1 d . . . . .
F1 F -0.03350(9) 0.32526(9) 0.23087(8) 0.02704(18) Uani 1 1 d . . . . .
F4 F -0.21063(10) 0.38342(8) 0.10014(9) 0.03092(19) Uani 1 1 d . . . . .
F2 F -0.03389(11) 0.33704(10) 0.02837(9) 0.0374(2) Uani 1 1 d . . . . .
N2 N 0.23357(11) 0.77430(10) 0.34700(10) 0.0153(2) Uani 1 1 d . . . . .
N1 N 0.40815(11) 0.66893(10) 0.27597(10) 0.0156(2) Uani 1 1 d . . . . .
C4 C 0.67907(13) 0.77562(12) 0.70589(12) 0.0160(2) Uani 1 1 d . . . . .
C6 C 0.47487(13) 0.83102(11) 0.76844(12) 0.0151(2) Uani 1 1 d . . . . .
C5 C 0.53493(13) 0.78892(11) 0.66861(12) 0.0141(2) Uani 1 1 d . . . . .
C9 C 0.31637(13) 0.79669(11) 0.49169(12) 0.0146(2) Uani 1 1 d . . . . .
C1 C 0.49837(13) 0.69881(11) 0.42161(12) 0.0151(2) Uani 1 1 d . . . . .
C7 C 0.34761(14) 0.86111(12) 0.73005(12) 0.0167(2) Uani 1 1 d . . . . .
H7 H 0.309913 0.890004 0.797702 0.020 Uiso 1 1 calc R U . . .
C10 C 0.44815(13) 0.76047(11) 0.52475(12) 0.0141(2) Uani 1 1 d . . . . .
C3 C 0.71958(14) 0.71568(12) 0.60295(13) 0.0181(2) Uani 1 1 d . . . . .
H3 H 0.813349 0.704092 0.629058 0.022 Uiso 1 1 calc R U . . .
C8 C 0.27049(13) 0.85089(12) 0.59422(12) 0.0161(2) Uani 1 1 d . . . . .
C2 C 0.62807(14) 0.67033(12) 0.45967(12) 0.0174(2) Uani 1 1 d . . . . .
C12 C 0.53607(14) 0.83555(13) 0.91451(12) 0.0184(2) Uani 1 1 d . . . . .
H12A H 0.552763 0.749189 0.911000 0.028 Uiso 1 1 calc R U . . .
H12B H 0.463321 0.844461 0.954743 0.028 Uiso 1 1 calc R U . . .
H12C H 0.631768 0.915931 0.972386 0.028 Uiso 1 1 calc R U . . .
C16 C 0.07421(14) 0.67283(13) 0.27756(13) 0.0203(2) Uani 1 1 d . . . . .
H16A H 0.068150 0.592442 0.303185 0.031 Uiso 1 1 calc R U . . .
H16B H 0.038909 0.640947 0.176167 0.031 Uiso 1 1 calc R U . . .
H16C H 0.010738 0.718369 0.307647 0.031 Uiso 1 1 calc R U . . .
C11 C 0.79964(14) 0.83792(13) 0.85442(13) 0.0193(2) Uani 1 1 d . . . . .
H11A H 0.809676 0.934073 0.901821 0.029 Uiso 1 1 calc R U . . .
H11B H 0.896201 0.838046 0.852660 0.029 Uiso 1 1 calc R U . . .
H11C H 0.770772 0.781803 0.904521 0.029 Uiso 1 1 calc R U . . .
C17 C 0.81737(15) 0.52503(13) 0.42699(13) 0.0206(2) Uani 1 1 d . . . . .
H17A H 0.841257 0.461577 0.361181 0.031 Uiso 1 1 calc R U . . .
H17B H 0.772170 0.475064 0.474491 0.031 Uiso 1 1 calc R U . . .
H17C H 0.910065 0.604692 0.496042 0.031 Uiso 1 1 calc R U . . .
C15 C 0.25477(15) 0.90537(13) 0.32309(13) 0.0206(2) Uani 1 1 d . . . . .
H15A H 0.213332 0.962411 0.375137 0.031 Uiso 1 1 calc R U . . .
H15B H 0.202305 0.882240 0.223335 0.031 Uiso 1 1 calc R U . . .
H15C H 0.362635 0.957858 0.355033 0.031 Uiso 1 1 calc R U . . .
C13 C 0.48841(15) 0.74709(14) 0.21217(13) 0.0217(3) Uani 1 1 d . . . . .
H13A H 0.548612 0.844070 0.279357 0.033 Uiso 1 1 calc R U . . .
H13B H 0.414544 0.745770 0.128528 0.033 Uiso 1 1 calc R U . . .
H13C H 0.554932 0.702922 0.186621 0.033 Uiso 1 1 calc R U . . .
C18 C 0.12229(15) 0.99381(15) 0.72501(14) 0.0239(3) Uani 1 1 d . . . . .
H18A H 0.044919 1.034438 0.714100 0.036 Uiso 1 1 calc R U . . .
H18B H 0.222186 1.068571 0.783045 0.036 Uiso 1 1 calc R U . . .
H18C H 0.104667 0.928632 0.769741 0.036 Uiso 1 1 calc R U . . .
C14 C 0.32105(14) 0.51794(13) 0.18437(13) 0.0216(3) Uani 1 1 d . . . . .
H14A H 0.390884 0.471771 0.172343 0.032 Uiso 1 1 calc R U . . .
H14B H 0.252912 0.508098 0.093219 0.032 Uiso 1 1 calc R U . . .
H14C H 0.261981 0.474484 0.227205 0.032 Uiso 1 1 calc R U . . .
B1 B -0.12369(16) 0.30143(14) 0.09495(14) 0.0184(3) Uani 1 1 d . . . . .
H2 H 0.308(3) 0.720(2) 0.297(3) 0.062(7) Uiso 1 1 d . . . . .

loop_
_atom_site_aniso_label
_atom_site_aniso_U_11
_atom_site_aniso_U_22
_atom_site_aniso_U_33
_atom_site_aniso_U_23
_atom_site_aniso_U_13
_atom_site_aniso_U_12
S1 0.02518(17) 0.03126(18) 0.01378(15) 0.00607(12) 0.00878(12) 0.01542(13)
S2 0.02223(16) 0.02736(16) 0.01601(16) 0.00645(12) 0.00534(12) 0.01472(13)
F3 0.0292(4) 0.0167(4) 0.0275(4) 0.0023(3) 0.0134(3) 0.0027(3)
F1 0.0311(4) 0.0331(4) 0.0159(4) 0.0082(3) 0.0053(3) 0.0182(3)
F4 0.0297(4) 0.0250(4) 0.0269(4) 0.0050(3) 0.0004(3) 0.0138(3)
F2 0.0378(5) 0.0386(5) 0.0270(5) 0.0104(4) 0.0177(4) -0.0013(4)
N2 0.0160(5) 0.0133(4) 0.0121(5) 0.0047(4) 0.0025(4) 0.0031(4)
N1 0.0179(5) 0.0142(4) 0.0100(5) 0.0034(4) 0.0040(4) 0.0028(4)
C4 0.0178(5) 0.0140(5) 0.0133(5) 0.0048(4) 0.0043(4) 0.0051(4)
C6 0.0177(5) 0.0112(5) 0.0120(5) 0.0031(4) 0.0044(4) 0.0029(4)
C5 0.0166(5) 0.0101(5) 0.0123(5) 0.0035(4) 0.0044(4) 0.0034(4)
C9 0.0163(5) 0.0116(5) 0.0116(5) 0.0043(4) 0.0028(4) 0.0027(4)
C1 0.0175(5) 0.0124(5) 0.0113(5) 0.0038(4) 0.0044(4) 0.0026(4)
C7 0.0196(6) 0.0146(5) 0.0138(5) 0.0037(4) 0.0067(4) 0.0059(4)
C10 0.0163(5) 0.0098(5) 0.0124(5) 0.0034(4) 0.0046(4) 0.0023(4)
C3 0.0186(6) 0.0187(5) 0.0153(6) 0.0054(5) 0.0055(5) 0.0079(5)
C8 0.0163(5) 0.0128(5) 0.0158(6) 0.0042(4) 0.0045(4) 0.0050(4)
C2 0.0200(6) 0.0163(5) 0.0139(6) 0.0044(4) 0.0070(5) 0.0057(4)
C12 0.0214(6) 0.0201(6) 0.0134(5) 0.0060(4) 0.0071(5) 0.0083(5)
C16 0.0163(6) 0.0195(6) 0.0151(6) 0.0034(5) 0.0020(5) 0.0012(5)
C11 0.0191(6) 0.0209(6) 0.0145(6) 0.0040(5) 0.0048(5) 0.0085(5)
C17 0.0232(6) 0.0194(6) 0.0207(6) 0.0067(5) 0.0105(5) 0.0103(5)
C15 0.0263(6) 0.0169(5) 0.0189(6) 0.0101(5) 0.0072(5) 0.0082(5)
C13 0.0229(6) 0.0258(6) 0.0176(6) 0.0123(5) 0.0089(5) 0.0064(5)
C18 0.0255(6) 0.0302(7) 0.0208(6) 0.0100(5) 0.0110(5) 0.0168(5)
C14 0.0218(6) 0.0159(6) 0.0169(6) 0.0003(5) 0.0043(5) 0.0033(5)
B1 0.0191(6) 0.0174(6) 0.0136(6) 0.0048(5) 0.0044(5) 0.0037(5)

loop_
_atom_type_symbol
_atom_type_description
_atom_type_scat_dispersion_real
_atom_type_scat_dispersion_imag
_atom_type_scat_source
C C 0.0181 0.0091 'International Tables Vol C Tables 4.2.6.8 and 6.1.1.4'
H H 0.0000 0.0000 'International Tables Vol C Tables 4.2.6.8 and 6.1.1.4'
B B 0.0090 0.0039 'International Tables Vol C Tables 4.2.6.8 and 6.1.1.4'
F F 0.0727 0.0534 'International Tables Vol C Tables 4.2.6.8 and 6.1.1.4'
N N 0.0311 0.0180 'International Tables Vol C Tables 4.2.6.8 and 6.1.1.4'
S S 0.3331 0.5567 'International Tables Vol C Tables 4.2.6.8 and 6.1.1.4'

loop_
_exptl_crystal_face_index_h
_exptl_crystal_face_index_k
_exptl_crystal_face_index_l
_exptl_crystal_face_perp_dist
4 4 -2 0.1606
4 -1 -6 0.1037
-4 6 -1 0.1539
-2 5 -5 0.1724
-1 0 7 0.1107
0 -1 -6 0.1072
0 0 6 0.1111
3 -1 5 0.1351
3 5 -1 0.1604
-5 -1 -1 0.1369
6 -2 0 0.1543
4 -6 2 0.1482
5 1 -6 0.1102
6 -1 -5 0.1172
-4 0 7 0.1045
4 -1 -7 0.1010
-4 6 -2 0.1615
-2 0 7 0.1072
-6 2 0 0.0802
-6 1 5 0.0799

loop_
_geom_angle_atom_site_label_1
_geom_angle_atom_site_label_2
_geom_angle_atom_site_label_3
_geom_angle
_geom_angle_site_symmetry_1
_geom_angle_site_symmetry_3
_geom_angle_publ_flag
C2 S1 C17 103.42(6) . . ?
C8 S2 C18 104.09(6) . . ?
C9 N2 C16 115.41(9) . . ?
C9 N2 C15 113.92(9) . . ?
C9 N2 H2 97.5(12) . . ?
C16 N2 H2 108.4(11) . . ?
C15 N2 C16 114.17(9) . . ?
C15 N2 H2 105.3(11) . . ?
C1 N1 C13 114.77(9) . . ?
C1 N1 C14 114.96(9) . . ?
C1 N1 H2 97.2(11) . . ?
C13 N1 H2 109.2(10) . . ?
C14 N1 C13 113.26(10) . . ?
C14 N1 H2 105.6(11) . . ?
C5 C4 C11 124.05(10) . . ?
C3 C4 C5 119.49(11) . . ?
C3 C4 C11 116.15(11) . . ?
C5 C6 C12 124.33(10) . . ?
C7 C6 C5 119.67(11) . . ?
C7 C6 C12 115.86(10) . . ?
C4 C5 C10 118.48(10) . . ?
C6 C5 C4 122.79(10) . . ?
C6 C5 C10 118.72(10) . . ?
C10 C9 N2 117.91(10) . . ?
C8 C9 N2 121.22(10) . . ?
C8 C9 C10 120.87(11) . . ?
C10 C1 N1 117.70(10) . . ?
C2 C1 N1 121.27(10) . . ?
C2 C1 C10 121.02(11) . . ?
C6 C7 H7 118.7 . . ?
C6 C7 C8 122.65(11) . . ?
C8 C7 H7 118.7 . . ?
C5 C10 C9 118.22(10) . . ?
C5 C10 C1 118.34(10) . . ?
C1 C10 C9 123.44(10) . . ?
C4 C3 H3 118.6 . . ?
C4 C3 C2 122.88(11) . . ?
C2 C3 H3 118.6 . . ?
C9 C8 S2 121.30(9) . . ?
C9 C8 C7 119.03(11) . . ?
C7 C8 S2 119.64(9) . . ?
C1 C2 S1 121.63(9) . . ?
C1 C2 C3 118.71(11) . . ?
C3 C2 S1 119.58(9) . . ?
C6 C12 H12A 109.5 . . ?
C6 C12 H12B 109.5 . . ?
C6 C12 H12C 109.5 . . ?
H12A C12 H12B 109.5 . . ?
H12A C12 H12C 109.5 . . ?
H12B C12 H12C 109.5 . . ?
N2 C16 H16A 109.5 . . ?
N2 C16 H16B 109.5 . . ?
N2 C16 H16C 109.5 . . ?
H16A C16 H16B 109.5 . . ?
H16A C16 H16C 109.5 . . ?
H16B C16 H16C 109.5 . . ?
C4 C11 H11A 109.5 . . ?
C4 C11 H11B 109.5 . . ?
C4 C11 H11C 109.5 . . ?
H11A C11 H11B 109.5 . . ?
H11A C11 H11C 109.5 . . ?
H11B C11 H11C 109.5 . . ?
S1 C17 H17A 109.5 . . ?
S1 C17 H17B 109.5 . . ?
S1 C17 H17C 109.5 . . ?
H17A C17 H17B 109.5 . . ?
H17A C17 H17C 109.5 . . ?
H17B C17 H17C 109.5 . . ?
N2 C15 H15A 109.5 . . ?
N2 C15 H15B 109.5 . . ?
N2 C15 H15C 109.5 . . ?
H15A C15 H15B 109.5 . . ?
H15A C15 H15C 109.5 . . ?
H15B C15 H15C 109.5 . . ?
N1 C13 H13A 109.5 . . ?
N1 C13 H13B 109.5 . . ?
N1 C13 H13C 109.5 . . ?
H13A C13 H13B 109.5 . . ?
H13A C13 H13C 109.5 . . ?
H13B C13 H13C 109.5 . . ?
S2 C18 H18A 109.5 . . ?
S2 C18 H18B 109.5 . . ?
S2 C18 H18C 109.5 . . ?
H18A C18 H18B 109.5 . . ?
H18A C18 H18C 109.5 . . ?
H18B C18 H18C 109.5 . . ?
N1 C14 H14A 109.5 . . ?
N1 C14 H14B 109.5 . . ?
N1 C14 H14C 109.5 . . ?
H14A C14 H14B 109.5 . . ?
H14A C14 H14C 109.5 . . ?
H14B C14 H14C 109.5 . . ?
F3 B1 F4 109.64(11) . . ?
F1 B1 F3 109.69(10) . . ?
F1 B1 F4 108.60(10) . . ?
F2 B1 F3 109.32(11) . . ?
F2 B1 F1 109.81(11) . . ?
F2 B1 F4 109.77(11) . . ?

loop_
_geom_bond_atom_site_label_1
_geom_bond_atom_site_label_2
_geom_bond_distance
_geom_bond_site_symmetry_2
_geom_bond_publ_flag
S1 C2 1.7719(12) . ?
S1 C17 1.7995(13) . ?
S2 C8 1.7729(12) . ?
S2 C18 1.7994(13) . ?
F3 B1 1.3940(15) . ?
F1 B1 1.3931(15) . ?
F4 B1 1.3965(16) . ?
F2 B1 1.3822(16) . ?
N2 C9 1.4621(14) . ?
N2 C16 1.4898(15) . ?
N2 C15 1.4868(14) . ?
N2 H2 1.23(2) . ?
N1 C1 1.4640(14) . ?
N1 C13 1.4880(15) . ?
N1 C14 1.4878(15) . ?
N1 H2 1.32(2) . ?
C4 C5 1.4379(16) . ?
C4 C3 1.3697(17) . ?
C4 C11 1.5202(16) . ?
C6 C5 1.4336(16) . ?
C6 C7 1.3715(17) . ?
C6 C12 1.5132(16) . ?
C5 C10 1.4441(16) . ?
C9 C10 1.4467(16) . ?
C9 C8 1.3853(17) . ?
C1 C10 1.4455(16) . ?
C1 C2 1.3838(17) . ?
C7 H7 0.9500 . ?
C7 C8 1.4099(16) . ?
C3 H3 0.9500 . ?
C3 C2 1.4124(17) . ?
C12 H12A 0.9800 . ?
C12 H12B 0.9800 . ?
C12 H12C 0.9800 . ?
C16 H16A 0.9800 . ?
C16 H16B 0.9800 . ?
C16 H16C 0.9800 . ?
C11 H11A 0.9800 . ?
C11 H11B 0.9800 . ?
C11 H11C 0.9800 . ?
C17 H17A 0.9800 . ?
C17 H17B 0.9800 . ?
C17 H17C 0.9800 . ?
C15 H15A 0.9800 . ?
C15 H15B 0.9800 . ?
C15 H15C 0.9800 . ?
C13 H13A 0.9800 . ?
C13 H13B 0.9800 . ?
C13 H13C 0.9800 . ?
C18 H18A 0.9800 . ?
C18 H18B 0.9800 . ?
C18 H18C 0.9800 . ?
C14 H14A 0.9800 . ?
C14 H14B 0.9800 . ?
C14 H14C 0.9800 . ?

loop_
_geom_torsion_atom_site_label_1
_geom_torsion_atom_site_label_2
_geom_torsion_atom_site_label_3
_geom_torsion_atom_site_label_4
_geom_torsion
_geom_torsion_site_symmetry_1
_geom_torsion_site_symmetry_2
_geom_torsion_site_symmetry_3
_geom_torsion_site_symmetry_4
_geom_torsion_publ_flag
N2 C9 C10 C5 176.90(9) . . . . ?
N2 C9 C10 C1 -2.38(16) . . . . ?
N2 C9 C8 S2 -2.31(15) . . . . ?
N2 C9 C8 C7 175.48(10) . . . . ?
N1 C1 C10 C5 179.23(9) . . . . ?
N1 C1 C10 C9 -1.49(16) . . . . ?
N1 C1 C2 S1 -3.74(16) . . . . ?
N1 C1 C2 C3 172.95(10) . . . . ?
C4 C5 C10 C9 -169.61(10) . . . . ?
C4 C5 C10 C1 9.71(15) . . . . ?
C4 C3 C2 S1 -177.25(9) . . . . ?
C4 C3 C2 C1 5.99(18) . . . . ?
C6 C5 C10 C9 9.54(15) . . . . ?
C6 C5 C10 C1 -171.15(10) . . . . ?
C6 C7 C8 S2 -176.31(9) . . . . ?
C6 C7 C8 C9 5.86(18) . . . . ?
C5 C4 C3 C2 2.55(18) . . . . ?
C5 C6 C7 C8 0.78(17) . . . . ?
C7 C6 C5 C4 170.60(11) . . . . ?
C7 C6 C5 C10 -8.51(16) . . . . ?
C10 C9 C8 S2 177.67(8) . . . . ?
C10 C9 C8 C7 -4.54(17) . . . . ?
C10 C1 C2 S1 176.87(8) . . . . ?
C10 C1 C2 C3 -6.45(17) . . . . ?
C3 C4 C5 C6 170.53(11) . . . . ?
C3 C4 C5 C10 -10.36(16) . . . . ?
C8 C9 C10 C5 -3.08(16) . . . . ?
C8 C9 C10 C1 177.64(10) . . . . ?
C2 C1 C10 C5 -1.36(16) . . . . ?
C2 C1 C10 C9 177.92(11) . . . . ?
C12 C6 C5 C4 -13.95(17) . . . . ?
C12 C6 C5 C10 166.95(10) . . . . ?
C12 C6 C7 C8 -175.04(10) . . . . ?
C16 N2 C9 C10 118.20(11) . . . . ?
C16 N2 C9 C8 -61.82(14) . . . . ?
C11 C4 C5 C6 -16.17(17) . . . . ?
C11 C4 C5 C10 162.94(11) . . . . ?
C11 C4 C3 C2 -171.27(11) . . . . ?
C17 S1 C2 C1 -162.06(10) . . . . ?
C17 S1 C2 C3 21.28(11) . . . . ?
C15 N2 C9 C10 -106.84(12) . . . . ?
C15 N2 C9 C8 73.14(14) . . . . ?
C13 N1 C1 C10 117.60(11) . . . . ?
C13 N1 C1 C2 -61.81(14) . . . . ?
C18 S2 C8 C9 -169.42(10) . . . . ?
C18 S2 C8 C7 12.80(11) . . . . ?
C14 N1 C1 C10 -108.43(12) . . . . ?
C14 N1 C1 C2 72.16(14) . . . . ?

loop_
_exptl_oxdiff_crystal_face_indexfrac_h
_exptl_oxdiff_crystal_face_indexfrac_k
_exptl_oxdiff_crystal_face_indexfrac_l
_exptl_oxdiff_crystal_face_x
_exptl_oxdiff_crystal_face_y
_exptl_oxdiff_crystal_face_z
4.2481 3.8727 -2.4210 -0.2788 0.9397 0.1982
3.9828 -0.9695 -6.3521 -0.9902 0.0247 -0.1374
-3.9723 6.4609 -0.8374 0.2209 0.0679 0.9729
-1.9948 4.9754 -5.3999 -0.5001 -0.1467 0.8534
-1.2370 -0.4454 6.8081 0.9363 0.2778 -0.2150
-0.0898 -0.8602 -5.7840 -0.8164 -0.5619 0.1331
0.4496 0.1993 5.9187 0.8015 0.5514 -0.2313
2.7716 -0.7567 4.6886 0.5455 0.7108 -0.4442
2.8536 4.6737 -0.6533 0.0233 0.9501 0.3111
-4.9340 -1.1653 -0.6837 -0.0250 -0.9692 0.2448
6.2046 -1.9124 -0.0619 -0.2217 0.7503 -0.6228
3.5546 -6.4241 2.4340 0.0069 -0.0063 -1.0000
4.6739 0.7292 -6.3617 -0.9429 0.3329 -0.0090
5.5120 -1.1727 -5.3700 -0.8992 0.3181 -0.3004
-3.5545 0.1465 6.7223 0.9996 -0.0252 0.0090
3.8140 -0.6278 -6.5190 -0.9961 0.0253 -0.0843
-3.5975 6.3930 -2.4409 -0.0080 -0.0047 1.0000
-1.6280 0.2128 6.6760 0.9521 0.2833 -0.1151
-6.0226 1.5274 -0.3289 0.1499 -0.7971 0.5850
-5.9845 0.6546 4.8092 0.8141 -0.4970 0.3003
